data_7240242
loop_
_publ_author_name
'Ahmed, Belal'
'Jo, Hongil'
'Lee, Suheon'
'Choi, Kwang-Yong'
'Ok, Kang Min'

_publ_section_title
;
 Influence of structure-directing polyhedra and heterocyclic ligands on
 the chain structures and O/F ordering in a series of zinc vanadium
 oxyfluorides
;
_journal_name_full CrystEngComm
_journal_paper_doi 10.1039/D0CE00318B
_journal_year 2020
_chemical_formula_moiety 'C15 H20 F8 N10 O2 V2 Zn2'
_chemical_formula_sum 'C15 H20 F8 N10 O2 V2 Zn2'
_chemical_formula_weight 757.07
_space_group_IT_number 12
_space_group_name_Hall '-C 2y'
_space_group_name_H-M_alt 'C 1 2/m 1'
_symmetry_cell_setting monoclinic
_symmetry_Int_Tables_number 12
_symmetry_space_group_name_Hall '-C 2y'
_symmetry_space_group_name_H-M 'C 1 2/m 1'
_atom_sites_solution_hydrogens mixed
_atom_sites_solution_primary direct
_atom_sites_solution_secondary difmap
_audit_update_record
;
2020-02-21 deposited with the CCDC.	2020-04-02 downloaded from the CCDC.
;
_cell_angle_alpha 90
_cell_angle_beta 92.856(2)
_cell_angle_gamma 90
_cell_formula_units_Z 4
_cell_length_a 21.0346(9)
_cell_length_b 13.9323(7)
_cell_length_c 8.4240(5)
_cell_measurement_reflns_used 3490
_cell_measurement_temperature 296(2)
_cell_measurement_theta_max 27.88
_cell_measurement_theta_min 2.92
_cell_measurement_wavelength 0.71073
_cell_volume 2465.7(2)
_computing_cell_refinement 'SAINT V8.34A integration software'
_computing_data_collection 'Bruker APEX2 software'
_computing_data_reduction 'Bruker APEX2 software'
_computing_molecular_graphics 'Ortep for Windows (Farrugia, 2012)'
_computing_publication_material 'WinGX publication routines (Farrugia, 2012)'
_computing_structure_refinement 'SHELXL-2013 (Sheldrick, 2013)'
_computing_structure_solution 'SHELXS-2013/1 (Sheldrick, 2008)'
_diffrn_ambient_temperature 296(2)
_diffrn_detector 'APEX-II CCD'
_diffrn_measured_fraction_theta_full 0.989
_diffrn_measured_fraction_theta_max 0.971
_diffrn_measurement_device '\k-geometry diffractometer'
_diffrn_measurement_device_type 'Bruker APEX-II'
_diffrn_measurement_method '\f or \w oscillation scans'
_diffrn_orient_matrix_type 'x-axis to radiation source'
_diffrn_orient_matrix_UB_11 -0.022571
_diffrn_orient_matrix_UB_12 0.075527
_diffrn_orient_matrix_UB_13 -0.06441
_diffrn_orient_matrix_UB_21 -0.027232
_diffrn_orient_matrix_UB_22 0.035124
_diffrn_orient_matrix_UB_23 0.057403
_diffrn_orient_matrix_UB_31 0.113472
_diffrn_orient_matrix_UB_32 0.021218
_diffrn_orient_matrix_UB_33 -0.001771
_diffrn_radiation_monochromator graphite
_diffrn_radiation_type MoK\a
_diffrn_radiation_wavelength 0.71073
_diffrn_reflns_av_R_equivalents 0.0609
_diffrn_reflns_av_unetI/netI 0.0489
_diffrn_reflns_Laue_measured_fraction_full 0.989
_diffrn_reflns_Laue_measured_fraction_max 0.971
_diffrn_reflns_limit_h_max 27
_diffrn_reflns_limit_h_min -27
_diffrn_reflns_limit_k_max 18
_diffrn_reflns_limit_k_min -18
_diffrn_reflns_limit_l_max 11
_diffrn_reflns_limit_l_min -11
_diffrn_reflns_number 16903
_diffrn_reflns_point_group_measured_fraction_full 0.989
_diffrn_reflns_point_group_measured_fraction_max 0.971
_diffrn_reflns_theta_full 25.242
_diffrn_reflns_theta_max 28.291
_diffrn_reflns_theta_min 1.754
_diffrn_source 'sealed x-ray tube'
_exptl_absorpt_coefficient_mu 2.754
_exptl_absorpt_correction_T_max 0.746
_exptl_absorpt_correction_T_min 0.583
_exptl_absorpt_correction_type multi-scan
_exptl_absorpt_process_details
;
SADABS-2014/2 - Bruker AXS area detector scaling and absorption correction
;
_exptl_crystal_colour blue
_exptl_crystal_density_diffrn 2.039
_exptl_crystal_density_method 'not measured'
_exptl_crystal_description Block
_exptl_crystal_F_000 1496
_exptl_crystal_size_max 0.350
_exptl_crystal_size_mid 0.255
_exptl_crystal_size_min 0.141
_refine_diff_density_max 0.908
_refine_diff_density_min -0.559
_refine_diff_density_rms 0.113
_refine_ls_extinction_method none
_refine_ls_goodness_of_fit_ref 1.022
_refine_ls_hydrogen_treatment constr
_refine_ls_matrix_type full
_refine_ls_number_constraints 0
_refine_ls_number_parameters 199
_refine_ls_number_reflns 3097
_refine_ls_number_restraints 0
_refine_ls_restrained_S_all 1.022
_refine_ls_R_factor_all 0.0912
_refine_ls_R_factor_gt 0.051
_refine_ls_shift/su_max 0
_refine_ls_shift/su_mean 0
_refine_ls_structure_factor_coef Fsqd
_refine_ls_weighting_details 'w=1/[\s^2^(Fo^2^)+(0.0421P)^2^+12.5687P] where P=(Fo^2^+2Fc^2^)/3'
_refine_ls_weighting_scheme calc
_refine_ls_wR_factor_gt 0.1056
_refine_ls_wR_factor_ref 0.1243
_reflns_number_gt 2009
_reflns_number_total 3097
_reflns_threshold_expression 'I > 2\s(I)'
_cod_data_source_file d0ce00318b2.cif
_cod_data_source_block compd_1
_cod_original_sg_symbol_H-M 'C 2/m'
_cod_database_code 7240242
_shelx_estimated_absorpt_t_min 0.446
_shelx_estimated_absorpt_t_max 0.697

loop_
_symmetry_equiv_pos_as_xyz
'x, y, z'
'-x, y, -z'
'x+1/2, y+1/2, z'
'-x+1/2, y+1/2, -z'
'-x, -y, -z'
'x, -y, z'
'-x+1/2, -y+1/2, -z'
'x+1/2, -y+1/2, z'

loop_
_atom_site_label
_atom_site_type_symbol
_atom_site_fract_x
_atom_site_fract_y
_atom_site_fract_z
_atom_site_U_iso_or_equiv
_atom_site_adp_type
_atom_site_occupancy
_atom_site_calc_flag
_atom_site_disorder_assembly
_atom_site_disorder_group
Zn1 Zn 0.5 0.25060(5) 0.5 0.02525(18) Uani 1 d . .
Zn2 Zn 0.25273(3) 0 0.48932(9) 0.02729(19) Uani 1 d . .
V1 V 0.42912(5) 0.5 0.58925(14) 0.0307(3) Uani 1 d . .
V2 V 0.43570(5) 0 0.60529(13) 0.0254(3) Uani 1 d . .
C1 C 0.4241(3) 0.3047(5) 0.0380(7) 0.0583(17) Uani 1 d . .
H1 H 0.4127 0.3461 -0.0453 0.07 Uiso 1 calc . .
C2 C 0.4210(3) 0.2073(5) 0.0365(7) 0.0597(16) Uani 1 d . .
H2 H 0.4077 0.168 -0.0478 0.072 Uiso 1 d . .
C3 C 0.4429(2) 0.1768(3) 0.1845(6) 0.0328(11) Uani 1 d . .
H3 H 0.446 0.1129 0.2162 0.039 Uiso 1 calc . .
C4 C 0.2250(5) 0 -0.0022(10) 0.060(2) Uani 1 d . .
H4 H 0.1981 0 -0.0933 0.072 Uiso 1 calc . .
C5 C 0.2889(5) 0 0.0023(10) 0.060(2) Uani 1 d . .
H5 H 0.3149 0 -0.0839 0.072 Uiso 1 calc . .
C6 C 0.3085(4) 0 0.1648(10) 0.0446(19) Uani 1 d . .
H6 H 0.3505 0 0.205 0.053 Uiso 1 calc . .
C7 C 0.2974(4) -0.2526(4) 0.7272(8) 0.067(2) Uani 1 d . .
H7 H 0.327 -0.299 0.7602 0.08 Uiso 1 calc . .
C8 C 0.2355(4) -0.2512(4) 0.7565(8) 0.069(2) Uani 1 d . .
H8 H 0.2143 -0.2951 0.8182 0.082 Uiso 1 calc . .
C9 C 0.2080(3) -0.1709(4) 0.6764(8) 0.0566(16) Uani 1 d . .
H9 H 0.1651 -0.1543 0.6715 0.068 Uiso 1 calc . .
N1 N 0.45894(18) 0.2515(3) 0.2755(4) 0.0305(8) Uani 1 d . .
N2 N 0.4471(2) 0.3292(3) 0.1862(5) 0.0444(11) Uani 1 d . .
H2A H 0.4533 0.3872 0.2182 0.053 Uiso 1 calc . .
N3 N 0.2574(2) 0 0.2515(6) 0.0297(12) Uani 1 d . .
N4 N 0.2071(3) 0 0.1450(7) 0.0421(15) Uani 1 d . .
H4A H 0.1681 0 0.1707 0.051 Uiso 1 calc . .
N5 N 0.25413(18) -0.1238(3) 0.6100(5) 0.0346(9) Uani 1 d . .
N6 N 0.3081(2) -0.1756(3) 0.6427(6) 0.0509(12) Uani 1 d . .
H6A H 0.345 -0.1597 0.6117 0.061 Uiso 1 calc . .
O1 O 0.4209(2) 0.5 0.7876(5) 0.0363(15) Uani 0.63(6) d . .
O2 O 0.34996(18) 0.5 0.5210(5) 0.0385(14) Uani 0.37(6) d . .
O3 O 0.4190(2) 0 0.7872(6) 0.0398(12) Uani 1 d . .
F1 F 0.4209(2) 0.5 0.7876(5) 0.0363(15) Uani 0.37(6) d . .
F2 F 0.34996(18) 0.5 0.5210(5) 0.0385(14) Uani 0.63(6) d . .
F3 F 0.46999(17) 0.5 0.3698(4) 0.0306(8) Uani 1 d . .
F4 F 0.43769(11) 0.36353(17) 0.5691(3) 0.0323(6) Uani 1 d . .
F5 F 0.43733(11) 0.13854(17) 0.5692(3) 0.0321(6) Uani 1 d . .
F6 F 0.35277(17) 0 0.5009(5) 0.0384(9) Uani 1 d . .
F7 F 0.52918(16) 0 0.6329(4) 0.0301(8) Uani 1 d . .

loop_
_atom_site_aniso_label
_atom_site_aniso_U_11
_atom_site_aniso_U_22
_atom_site_aniso_U_33
_atom_site_aniso_U_23
_atom_site_aniso_U_13
_atom_site_aniso_U_12
Zn1 0.0212(4) 0.0281(4) 0.0264(3) 0 0.0009(3) 0
Zn2 0.0228(4) 0.0285(4) 0.0306(4) 0 0.0021(3) 0
V1 0.0266(6) 0.0234(6) 0.0433(7) 0 0.0128(5) 0
V2 0.0201(6) 0.0246(6) 0.0321(6) 0 0.0085(4) 0
C1 0.044(3) 0.087(5) 0.043(3) 0.030(3) -0.009(3) 0.005(3)
C2 0.059(4) 0.083(5) 0.037(3) -0.017(3) -0.004(3) -0.009(4)
C3 0.040(3) 0.021(2) 0.036(3) -0.0039(19) -0.004(2) -0.003(2)
C4 0.057(6) 0.085(7) 0.037(5) 0 0.002(4) 0
C5 0.085(7) 0.056(5) 0.042(5) 0 0.033(4) 0
C6 0.031(4) 0.039(4) 0.066(5) 0 0.026(4) 0
C7 0.088(5) 0.040(3) 0.070(4) 0.010(3) -0.028(4) -0.009(4)
C8 0.111(6) 0.041(3) 0.056(4) 0.011(3) 0.028(4) -0.020(4)
C9 0.051(4) 0.040(3) 0.082(5) 0.001(3) 0.034(3) -0.010(3)
N1 0.031(2) 0.0313(19) 0.0287(19) 0.0022(17) -0.0016(15) 0.0024(18)
N2 0.041(3) 0.038(3) 0.053(3) 0.009(2) 0.000(2) 0.003(2)
N3 0.022(3) 0.032(3) 0.037(3) 0 0.008(2) 0
N4 0.040(4) 0.055(4) 0.032(3) 0 0.008(3) 0
N5 0.032(2) 0.032(2) 0.040(2) 0.0034(17) 0.0027(18) -0.0015(18)
N6 0.043(3) 0.038(3) 0.070(3) 0.011(2) -0.014(2) -0.006(2)
O1 0.029(3) 0.040(3) 0.040(3) 0 0.0041(19) 0
O2 0.021(2) 0.042(3) 0.052(3) 0 -0.0013(18) 0
O3 0.045(3) 0.038(3) 0.038(3) 0 0.019(2) 0
F1 0.029(3) 0.040(3) 0.040(3) 0 0.0041(19) 0
F2 0.021(2) 0.042(3) 0.052(3) 0 -0.0013(18) 0
F3 0.027(2) 0.0301(19) 0.035(2) 0 0.0067(15) 0
F4 0.0290(15) 0.0225(14) 0.0462(16) -0.0008(11) 0.0092(12) -0.0003(11)
F5 0.0231(14) 0.0263(14) 0.0473(16) 0.0019(11) 0.0062(11) -0.0002(10)
F6 0.0184(19) 0.039(2) 0.058(3) 0 0.0019(17) 0
F7 0.0184(18) 0.033(2) 0.039(2) 0 0.0030(15) 0

loop_
_atom_type_symbol
_atom_type_description
_atom_type_scat_dispersion_real
_atom_type_scat_dispersion_imag
_atom_type_scat_source
C C 0.0033 0.0016 'International Tables Vol C Tables 4.2.6.8 and 6.1.1.4'
H H 0 0 'International Tables Vol C Tables 4.2.6.8 and 6.1.1.4'
N N 0.0061 0.0033 'International Tables Vol C Tables 4.2.6.8 and 6.1.1.4'
O O 0.0106 0.006 'International Tables Vol C Tables 4.2.6.8 and 6.1.1.4'
F F 0.0171 0.0103 'International Tables Vol C Tables 4.2.6.8 and 6.1.1.4'
V V 0.3005 0.5294 'International Tables Vol C Tables 4.2.6.8 and 6.1.1.4'
Zn Zn 0.2839 1.4301 'International Tables Vol C Tables 4.2.6.8 and 6.1.1.4'

loop_
_geom_angle_atom_site_label_1
_geom_angle_atom_site_label_2
_geom_angle_atom_site_label_3
_geom_angle
_geom_angle_site_symmetry_1
_geom_angle_site_symmetry_3
_geom_angle_publ_flag
N1 Zn1 N1 179.3(2) 2_656 . ?
N1 Zn1 F5 89.44(13) 2_656 . ?
N1 Zn1 F5 91.08(13) . . ?
N1 Zn1 F5 91.08(13) 2_656 2_656 ?
N1 Zn1 F5 89.44(13) . 2_656 ?
F5 Zn1 F5 86.46(13) . 2_656 ?
N1 Zn1 F4 90.62(13) 2_656 2_656 ?
N1 Zn1 F4 88.86(13) . 2_656 ?
F5 Zn1 F4 179.63(10) . 2_656 ?
F5 Zn1 F4 93.90(9) 2_656 2_656 ?
N1 Zn1 F4 88.86(13) 2_656 . ?
N1 Zn1 F4 90.61(13) . . ?
F5 Zn1 F4 93.90(9) . . ?
F5 Zn1 F4 179.63(10) 2_656 . ?
F4 Zn1 F4 85.74(13) 2_656 . ?
N5 Zn2 N5 119.0(2) . 6 ?
N5 Zn2 N3 120.39(12) . . ?
N5 Zn2 N3 120.39(12) 6 . ?
N5 Zn2 F6 89.26(13) . . ?
N5 Zn2 F6 89.26(13) 6 . ?
N3 Zn2 F6 86.99(19) . . ?
N5 Zn2 F2 90.56(13) . 7_556 ?
N5 Zn2 F2 90.57(13) 6 7_556 ?
N3 Zn2 F2 93.35(19) . 7_556 ?
F6 Zn2 F2 179.66(17) . 7_556 ?
N5 Zn2 O2 90.56(13) . 7_556 ?
N5 Zn2 O2 90.57(13) 6 7_556 ?
N3 Zn2 O2 93.35(19) . 7_556 ?
F6 Zn2 O2 179.66(17) . 7_556 ?
F2 Zn2 O2 0.000(8) 7_556 7_556 ?
O1 V1 O2 100.6(2) . . ?
O1 V1 F4 95.88(9) . . ?
O2 V1 F4 93.64(8) . . ?
O1 V1 F4 95.88(9) . 6_565 ?
O2 V1 F4 93.64(8) . 6_565 ?
F4 V1 F4 164.80(17) . 6_565 ?
O1 V1 F3 161.45(18) . . ?
O2 V1 F3 97.94(18) . . ?
F4 V1 F3 82.89(8) . . ?
F4 V1 F3 82.89(8) 6_565 . ?
O1 V1 F3 89.44(18) . 5_666 ?
O2 V1 F3 169.95(19) . 5_666 ?
F4 V1 F3 85.25(8) . 5_666 ?
F4 V1 F3 85.25(8) 6_565 5_666 ?
F3 V1 F3 72.01(16) . 5_666 ?
O3 V2 F6 101.7(2) . . ?
O3 V2 F5 99.01(8) . 6 ?
F6 V2 F5 87.20(8) . 6 ?
O3 V2 F5 99.01(8) . . ?
F6 V2 F5 87.20(8) . . ?
F5 V2 F5 161.88(16) 6 . ?
O3 V2 F7 98.9(2) . . ?
F6 V2 F7 159.46(17) . . ?
F5 V2 F7 89.61(8) 6 . ?
F5 V2 F7 89.61(8) . . ?
O3 V2 F7 172.9(2) . 5_656 ?
F6 V2 F7 85.39(16) . 5_656 ?
F5 V2 F7 81.19(8) 6 5_656 ?
F5 V2 F7 81.19(8) . 5_656 ?
F7 V2 F7 74.07(16) . 5_656 ?
C2 C1 N2 105.9(5) . . ?
C2 C1 H1 127.1 . . ?
N2 C1 H1 127.1 . . ?
C1 C2 C3 106.7(5) . . ?
C1 C2 H2 127.4 . . ?
C3 C2 H2 125.9 . . ?
N1 C3 C2 110.2(5) . . ?
N1 C3 H3 124.9 . . ?
C2 C3 H3 124.9 . . ?
N4 C4 C5 107.8(8) . . ?
N4 C4 H4 126.1 . . ?
C5 C4 H4 126.1 . . ?
C4 C5 C6 105.7(7) . . ?
C4 C5 H5 127.2 . . ?
C6 C5 H5 127.2 . . ?
N3 C6 C5 109.2(7) . . ?
N3 C6 H6 125.4 . . ?
C5 C6 H6 125.4 . . ?
N6 C7 C8 106.5(6) . . ?
N6 C7 H7 126.8 . . ?
C8 C7 H7 126.8 . . ?
C7 C8 C9 107.6(5) . . ?
C7 C8 H8 126.2 . . ?
C9 C8 H8 126.2 . . ?
N5 C9 C8 107.7(6) . . ?
N5 C9 H9 126.1 . . ?
C8 C9 H9 126.1 . . ?
C3 N1 N2 106.0(4) . . ?
C3 N1 Zn1 127.9(3) . . ?
N2 N1 Zn1 125.9(3) . . ?
N1 N2 C1 111.2(5) . . ?
N1 N2 H2A 124.4 . . ?
C1 N2 H2A 124.4 . . ?
C6 N3 N4 105.2(6) . . ?
C6 N3 Zn2 128.9(5) . . ?
N4 N3 Zn2 125.8(4) . . ?
C4 N4 N3 112.1(7) . . ?
C4 N4 H4A 124 . . ?
N3 N4 H4A 124 . . ?
C9 N5 N6 105.9(4) . . ?
C9 N5 Zn2 130.7(4) . . ?
N6 N5 Zn2 123.4(3) . . ?
C7 N6 N5 112.2(5) . . ?
C7 N6 H6A 123.9 . . ?
N5 N6 H6A 123.9 . . ?
V1 O2 Zn2 163.0(3) . 7_556 ?
V1 F3 V1 107.99(16) . 5_666 ?
V1 F4 Zn1 144.27(14) . . ?
V2 F5 Zn1 141.04(13) . . ?
V2 F6 Zn2 155.3(2) . . ?
V2 F7 V2 105.93(16) . 5_656 ?

loop_
_geom_bond_atom_site_label_1
_geom_bond_atom_site_label_2
_geom_bond_distance
_geom_bond_site_symmetry_2
_geom_bond_publ_flag
Zn1 N1 2.039(4) 2_656 ?
Zn1 N1 2.039(4) . ?
Zn1 F5 2.143(2) . ?
Zn1 F5 2.143(2) 2_656 ?
Zn1 F4 2.147(2) 2_656 ?
Zn1 F4 2.147(2) . ?
Zn2 N5 2.001(4) . ?
Zn2 N5 2.001(4) 6 ?
Zn2 N3 2.011(5) . ?
Zn2 F6 2.102(4) . ?
Zn2 F2 2.158(4) 7_556 ?
Zn2 O2 2.158(4) 7_556 ?
V1 O1 1.688(5) . ?
V1 O2 1.734(4) . ?
V1 F4 1.918(2) . ?
V1 F4 1.918(2) 6_565 ?
V1 F3 2.077(4) . ?
V1 F3 2.133(4) 5_666 ?
V2 O3 1.589(5) . ?
V2 F6 1.914(4) . ?
V2 F5 1.955(2) 6 ?
V2 F5 1.955(2) . ?
V2 F7 1.969(4) . ?
V2 F7 2.173(4) 5_656 ?
C1 C2 1.359(9) . ?
C1 N2 1.361(7) . ?
C1 H1 0.93 . ?
C2 C3 1.375(7) . ?
C2 H2 0.9283 . ?
C3 N1 1.327(5) . ?
C3 H3 0.93 . ?
C4 N4 1.313(10) . ?
C4 C5 1.344(13) . ?
C4 H4 0.93 . ?
C5 C6 1.410(11) . ?
C5 H5 0.93 . ?
C6 N3 1.329(8) . ?
C6 H6 0.93 . ?
C7 N6 1.314(7) . ?
C7 C8 1.338(10) . ?
C7 H7 0.93 . ?
C8 C9 1.415(9) . ?
C8 H8 0.93 . ?
C9 N5 1.320(6) . ?
C9 H9 0.93 . ?
N1 N2 1.334(5) . ?
N2 H2A 0.86 . ?
N3 N4 1.352(8) . ?
N4 H4A 0.86 . ?
N5 N6 1.363(6) . ?
N6 H6A 0.86 . ?
O2 Zn2 2.157(4) 7_556 ?
F3 V1 2.133(4) 5_666 ?
F7 V2 2.173(4) 5_656 ?

loop_
_geom_hbond_atom_site_label_D
_geom_hbond_atom_site_label_H
_geom_hbond_atom_site_label_A
_geom_hbond_distance_DH
_geom_hbond_distance_HA
_geom_hbond_distance_DA
_geom_hbond_angle_DHA
_geom_hbond_site_symmetry_A
N2 H2A F3 0.86 2.04 2.866(5) 159.5 .
N4 H4A O1 0.86 1.92 2.780(8) 176 7_556
N6 H6A F5 0.86 2.01 2.864(5) 169.8 6
N6 H6A F6 0.86 2.42 2.900(5) 115.6 .
